data_1000069
loop_
_publ_author_name
'Fourquet, J L'
'Le Bail, A'
'Gillet, P A'

_publ_section_title
;
Li Nb W O~6~: Crystal structure of its two allotropic forms
;
_journal_coden_ASTM MRBUAC
_journal_name_full 'Materials Research Bulletin'
_journal_page_first 1163
_journal_page_last 1170
_journal_paper_doi 10.1016/0025-5408(88)90207-3
_journal_volume 23
_journal_year 1988
_chemical_formula_structural 'Li Nb W O6'
_chemical_formula_sum 'Li Nb O6 W'
_chemical_name_systematic 'Lithium niobium tungstate -$-alpha'
_space_group_IT_number 113
_symmetry_cell_setting tetragonal
_symmetry_Int_Tables_number 113
_symmetry_space_group_name_Hall 'P -4 2ab'
_symmetry_space_group_name_H-M 'P -4 21 m'
_cell_angle_alpha 90
_cell_angle_beta 90
_cell_angle_gamma 90
_cell_formula_units_Z 2
_cell_length_a 4.6818(6)
_cell_length_b 4.6818(6)
_cell_length_c 9.2754(15)
_cell_volume 203.3
_refine_ls_R_factor_all 0.0822
_cod_database_code 1000069

loop_
_symmetry_equiv_pos_as_xyz
x,y,z
1/2-x,1/2+y,-z
-x,-y,z
1/2+x,1/2-y,-z
-y,x,-z
1/2+y,1/2+x,z
y,-x,-z
1/2-y,1/2-x,z

loop_
_atom_site_label
_atom_site_type_symbol
_atom_site_symmetry_multiplicity
_atom_site_Wyckoff_symbol
_atom_site_fract_x
_atom_site_fract_y
_atom_site_fract_z
_atom_site_occupancy
_atom_site_attached_hydrogens
_atom_site_calc_flag
Li1 Li1+ 2 c 0. 0.5 0.418(6) 1. 0 d
Nb1 Nb5+ 2 c 0. 0.5 0.087(1) 1. 0 d
W1 W6+ 2 c 0. 0.5 0.726(1) 1. 0 d
O1 O2- 4 e 0.291(1) 0.791(1) 0.7712(7) 1. 0 d
O2 O2- 4 e 0.3032(8) 0.8032(8) 0.0809(9) 1. 0 d
O3 O2- 4 e 0.2993(8) 0.7993(8) 0.3939(7) 1. 0 d

loop_
_atom_type_symbol
_atom_type_oxidation_number
Li1+ 1.000
Nb5+ 5.000
W6+ 6.000
O2- -2.000
